data_4064397
loop_
_publ_author_name
'Valyaev, Dmitry A.'
'Lugan, No\"el'
'Lavigne, Guy'
'Ustynyuk, Nikolai A.'

_publ_section_title
;
 Synthesis of \h1-\a-Phosphinocarbene Complexes of Manganese and
 Mechanistic Insight into Their Base-Induced Transformations
;
_journal_issue 8
_journal_name_full Organometallics
_journal_page_first 2318
_journal_paper_doi 10.1021/om2000772
_journal_volume 30
_journal_year 2011
_chemical_compound_source 'synthesis as described'
_chemical_formula_moiety 'C18 H20 Mn O2 P'
_chemical_formula_sum 'C18 H20 Mn O2 P'
_chemical_formula_weight 354.25
_chemical_name_systematic
;
 ?
;
_space_group_IT_number 14
_symmetry_cell_setting monoclinic
_symmetry_Int_Tables_number 14
_symmetry_space_group_name_Hall '-P 2yn'
_symmetry_space_group_name_H-M 'P 1 21/n 1'
_atom_sites_solution_hydrogens geom
_atom_sites_solution_primary direct
_atom_sites_solution_secondary difmap
_audit_creation_date 2010-05-09T11:14:15-00:00
_audit_creation_method 'WinGX routine CIF_UPDATE'
_cell_angle_alpha 90.0
_cell_angle_beta 103.52(3)
_cell_angle_gamma 90.0
_cell_formula_units_Z 4
_cell_length_a 13.045(4)
_cell_length_b 10.2333(17)
_cell_length_c 13.172(4)
_cell_measurement_reflns_used 6162
_cell_measurement_temperature 160(2)
_cell_measurement_theta_max 32.0739
_cell_measurement_theta_min 2.8069
_cell_measurement_wavelength 0.71073
_cell_volume 1709.6(8)
_computing_cell_refinement
;
        CrysAlis RED, Oxford Diffraction Ltd.,
        Version 1.171.32.4 (release 27-04-2006 CrysAlis171 .NET)
        (compiled Apr 27 2007,17:53:11)
;
_computing_data_collection
;
        CrysAlis CCD, Oxford Diffraction Ltd.,
        Version 1.171.32.4 (release 27-04-2006 CrysAlis171 .NET)
        (compiled Apr 27 2007,17:53:11)
;
_computing_data_reduction
;
        CrysAlis RED, Oxford Diffraction Ltd.,
        Version 1.171.32.4 (release 27-04-2006 CrysAlis171 .NET)
        (compiled Apr 27 2007,17:53:11)
;
_computing_molecular_graphics 'Ortep-3 for Windows (Farrugia, 1997)'
_computing_publication_material 'WinGX publication routines (Farrugia, 1999)'
_computing_structure_refinement 'SHELXL-97 (Sheldrick, 1997)'
_computing_structure_solution 'SHELXS-86 (Sheldrick, 1986)'
_diffrn_ambient_temperature 160(2)
_diffrn_detector_area_resol_mean 8.2632
_diffrn_measured_fraction_theta_full 0.996
_diffrn_measured_fraction_theta_max 0.996
_diffrn_measurement_device_type 'Xcalibur Oxford Diffraction'
_diffrn_measurement_method \f
_diffrn_orient_matrix_UB_11 -0.0332978439
_diffrn_orient_matrix_UB_12 -0.0459064293
_diffrn_orient_matrix_UB_13 -0.032249349
_diffrn_orient_matrix_UB_21 0.0258016081
_diffrn_orient_matrix_UB_22 -0.0517715389
_diffrn_orient_matrix_UB_23 0.0318242588
_diffrn_orient_matrix_UB_31 -0.0367242201
_diffrn_orient_matrix_UB_32 0.0052173436
_diffrn_orient_matrix_UB_33 0.0321656018
_diffrn_radiation_monochromator graphite
_diffrn_radiation_probe x-ray
_diffrn_radiation_type MoK\a
_diffrn_radiation_wavelength 0.71073
_diffrn_reflns_av_R_equivalents 0.0492
_diffrn_reflns_av_sigmaI/netI 0.0452
_diffrn_reflns_limit_h_max 14
_diffrn_reflns_limit_h_min -16
_diffrn_reflns_limit_k_max 12
_diffrn_reflns_limit_k_min -12
_diffrn_reflns_limit_l_max 16
_diffrn_reflns_limit_l_min -14
_diffrn_reflns_number 12778
_diffrn_reflns_theta_full 26.37
_diffrn_reflns_theta_max 26.37
_diffrn_reflns_theta_min 2.81
_diffrn_standards_decay_% 0
_diffrn_standards_interval_count 0
_diffrn_standards_number 0
_exptl_absorpt_coefficient_mu 0.869
_exptl_absorpt_correction_T_max 0.920
_exptl_absorpt_correction_T_min 0.774
_exptl_absorpt_correction_type multi-scan
_exptl_absorpt_process_details
;
        CrysAlis RED, Oxford Diffraction Ltd.,
        Version 1.171.32.4 (release 27-04-2006 CrysAlis171 .NET)
        (compiled Apr 27 2007,17:53:11)
        Empirical absorption correction using spherical harmonics,
        implemented in SCALE3 ABSPACK scaling algorithm.
;
_exptl_crystal_colour red
_exptl_crystal_density_diffrn 1.372
_exptl_crystal_density_method 'not measured'
_exptl_crystal_description prism
_exptl_crystal_F_000 736
_exptl_crystal_size_max 0.30
_exptl_crystal_size_mid 0.25
_exptl_crystal_size_min 0.10
_refine_diff_density_max 1.067
_refine_diff_density_min -0.358
_refine_diff_density_rms 0.081
_refine_ls_extinction_method none
_refine_ls_goodness_of_fit_ref 1.041
_refine_ls_hydrogen_treatment mixed
_refine_ls_matrix_type full
_refine_ls_number_parameters 207
_refine_ls_number_reflns 3488
_refine_ls_number_restraints 0
_refine_ls_restrained_S_all 1.041
_refine_ls_R_factor_all 0.0667
_refine_ls_R_factor_gt 0.0467
_refine_ls_shift/su_max 0.000
_refine_ls_shift/su_mean 0.000
_refine_ls_structure_factor_coef Fsqd
_refine_ls_weighting_details 'calc w=1/[\s^2^(Fo^2^)+(0.0772P)^2^+0.0000P] where P=(Fo^2^+2Fc^2^)/3'
_refine_ls_weighting_scheme calc
_refine_ls_wR_factor_gt 0.1295
_refine_ls_wR_factor_ref 0.1466
_reflns_number_gt 2499
_reflns_number_total 3488
_reflns_threshold_expression >2sigma(I)
_cod_data_source_file om2000772_si_002.cif
_cod_data_source_block complex_3b
_cod_database_code 4064397

loop_
_symmetry_equiv_pos_as_xyz
'x, y, z'
'-x+1/2, y+1/2, -z+1/2'
'-x, -y, -z'
'x-1/2, -y-1/2, z-1/2'

loop_
_atom_site_label
_atom_site_type_symbol
_atom_site_fract_x
_atom_site_fract_y
_atom_site_fract_z
_atom_site_U_iso_or_equiv
_atom_site_adp_type
_atom_site_occupancy
_atom_site_symmetry_multiplicity
_atom_site_calc_flag
_atom_site_refinement_flags
C1 C 0.0683(2) 0.0665(3) 0.16912(19) 0.0476(6) Uani 1 1 d .
C2 C 0.2193(2) 0.2234(3) 0.2129(2) 0.0526(7) Uani 1 1 d .
C3 C 0.09355(18) 0.2260(2) 0.33174(17) 0.0347(5) Uani 1 1 d .
C4 C 0.1623(2) 0.1266(3) 0.4024(2) 0.0480(6) Uani 1 1 d .
H4A H 0.2245 0.1691 0.4421 0.072 Uiso 1 1 calc R
H4B H 0.1823 0.0587 0.3606 0.072 Uiso 1 1 calc R
H4C H 0.1237 0.0894 0.449 0.072 Uiso 1 1 calc R
C11 C 0.0768(3) 0.4021(3) 0.0826(2) 0.0650(8) Uani 1 1 d .
H11 H 0.1372 0.4416 0.0708 0.078 Uiso 1 1 calc R
C12 C 0.0243(3) 0.4377(3) 0.1597(2) 0.0651(9) Uani 1 1 d .
H12 H 0.0438 0.5052 0.2076 0.078 Uiso 1 1 calc R
C13 C -0.0607(3) 0.3563(3) 0.1529(2) 0.0630(8) Uani 1 1 d .
H13 H -0.1086 0.3589 0.1952 0.076 Uiso 1 1 calc R
C14 C -0.0625(3) 0.2688(3) 0.0709(2) 0.0587(8) Uani 1 1 d .
H14 H -0.112 0.2029 0.0496 0.07 Uiso 1 1 calc R
C15 C 0.0228(3) 0.2965(3) 0.0259(2) 0.0560(7) Uani 1 1 d .
H15 H 0.04 0.2536 -0.0301 0.067 Uiso 1 1 calc R
C21 C 0.09646(19) 0.3433(2) 0.53702(18) 0.0411(5) Uani 1 1 d .
C22 C 0.0710(3) 0.2752(3) 0.6202(2) 0.0516(7) Uani 1 1 d .
C23 C 0.1269(3) 0.2989(3) 0.7207(2) 0.0634(9) Uani 1 1 d .
H23 H 0.1088 0.2535 0.7751 0.076 Uiso 1 1 calc R
C24 C 0.2075(3) 0.3861(4) 0.7437(2) 0.0663(9) Uani 1 1 d .
C25 C 0.2345(2) 0.4521(3) 0.6607(3) 0.0640(9) Uani 1 1 d .
H25 H 0.2904 0.5109 0.6751 0.077 Uiso 1 1 calc R
C26 C 0.1812(2) 0.4333(3) 0.5578(2) 0.0501(6) Uani 1 1 d .
C27 C -0.0153(3) 0.1725(4) 0.6026(3) 0.0746(10) Uani 1 1 d .
H27A H -0.0795 0.2094 0.5619 0.112 Uiso 1 1 calc R
H27B H -0.0261 0.1438 0.6687 0.112 Uiso 1 1 calc R
H27C H 0.005 0.0995 0.566 0.112 Uiso 1 1 calc R
C28 C 0.2662(4) 0.4117(5) 0.8555(3) 0.1078(16) Uani 1 1 d .
H28A H 0.2516 0.3427 0.8995 0.162 Uiso 1 1 calc R
H28B H 0.2435 0.4936 0.8783 0.162 Uiso 1 1 calc R
H28C H 0.3406 0.415 0.8594 0.162 Uiso 1 1 calc R
C29 C 0.2126(3) 0.5073(3) 0.4715(3) 0.0748(10) Uani 1 1 d .
H29A H 0.1597 0.5715 0.4438 0.112 Uiso 1 1 calc R
H29B H 0.2193 0.4478 0.4171 0.112 Uiso 1 1 calc R
H29C H 0.2789 0.5501 0.4983 0.112 Uiso 1 1 calc R
O1 O 0.0598(2) -0.0430(2) 0.15406(17) 0.0728(6) Uani 1 1 d .
O2 O 0.30960(19) 0.2106(3) 0.2324(2) 0.0826(8) Uani 1 1 d .
P1 P 0.01509(5) 0.31573(8) 0.40484(5) 0.0470(2) Uani 1 1 d .
Mn1 Mn 0.08014(3) 0.23957(3) 0.18848(3) 0.03659(14) Uani 1 1 d .
H1 H 0.026(2) 0.437(3) 0.373(2) 0.056 Uiso 1 1 d .

loop_
_atom_site_aniso_label
_atom_site_aniso_U_11
_atom_site_aniso_U_22
_atom_site_aniso_U_33
_atom_site_aniso_U_23
_atom_site_aniso_U_13
_atom_site_aniso_U_12
C1 0.0576(17) 0.0472(15) 0.0339(13) 0.0015(11) 0.0023(11) -0.0063(12)
C2 0.0504(18) 0.0600(17) 0.0520(16) -0.0142(13) 0.0216(13) -0.0107(13)
C3 0.0335(12) 0.0390(12) 0.0309(11) 0.0021(9) 0.0059(9) -0.0052(9)
C4 0.0523(15) 0.0463(14) 0.0395(14) 0.0032(11) -0.0014(11) 0.0039(12)
C11 0.094(2) 0.0558(17) 0.0438(16) 0.0166(13) 0.0130(15) -0.0190(16)
C12 0.106(3) 0.0414(15) 0.0382(15) 0.0036(12) -0.0021(15) 0.0114(17)
C13 0.0616(19) 0.073(2) 0.0486(16) 0.0164(15) 0.0013(14) 0.0281(17)
C14 0.0597(19) 0.0580(17) 0.0470(16) 0.0123(13) -0.0106(14) 0.0022(13)
C15 0.087(2) 0.0497(15) 0.0275(12) 0.0074(11) 0.0063(13) -0.0002(15)
C21 0.0416(13) 0.0481(13) 0.0334(12) -0.0060(10) 0.0084(10) 0.0022(11)
C22 0.0650(19) 0.0541(15) 0.0403(14) -0.0061(12) 0.0217(13) 0.0019(13)
C23 0.097(3) 0.0595(17) 0.0341(14) 0.0007(13) 0.0156(15) 0.0213(18)
C24 0.073(2) 0.074(2) 0.0422(16) -0.0155(15) -0.0064(14) 0.0330(17)
C25 0.0448(16) 0.0595(18) 0.081(2) -0.0327(17) 0.0006(14) 0.0012(14)
C26 0.0507(16) 0.0458(14) 0.0532(16) -0.0068(12) 0.0112(12) 0.0018(12)
C27 0.097(3) 0.078(2) 0.064(2) -0.0081(17) 0.0482(19) -0.024(2)
C28 0.108(3) 0.134(4) 0.056(2) -0.034(2) -0.0323(19) 0.062(3)
C29 0.074(2) 0.066(2) 0.093(3) 0.0080(19) 0.0356(19) -0.0157(17)
O1 0.1098(18) 0.0411(11) 0.0603(13) -0.0031(10) 0.0055(12) -0.0042(11)
O2 0.0466(14) 0.1043(18) 0.101(2) -0.0275(16) 0.0261(13) -0.0070(13)
P1 0.0397(4) 0.0692(5) 0.0327(3) -0.0019(3) 0.0099(3) 0.0035(3)
Mn1 0.0417(2) 0.0392(2) 0.02843(19) 0.00295(14) 0.00731(14) -0.00441(15)

loop_
_atom_type_symbol
_atom_type_description
_atom_type_scat_dispersion_real
_atom_type_scat_dispersion_imag
_atom_type_scat_source
C C 0.0033 0.0016 'International Tables Vol C Tables 4.2.6.8 and 6.1.1.4'
H H 0 0 'International Tables Vol C Tables 4.2.6.8 and 6.1.1.4'
O O 0.0106 0.006 'International Tables Vol C Tables 4.2.6.8 and 6.1.1.4'
P P 0.1023 0.0942 'International Tables Vol C Tables 4.2.6.8 and 6.1.1.4'
Mn Mn 0.3368 0.7283 'International Tables Vol C Tables 4.2.6.8 and 6.1.1.4'

loop_
_geom_angle_atom_site_label_1
_geom_angle_atom_site_label_2
_geom_angle_atom_site_label_3
_geom_angle
O1 C1 Mn1 178.2(2)
O2 C2 Mn1 177.3(3)
C4 C3 P1 109.86(17)
C4 C3 Mn1 124.94(18)
P1 C3 Mn1 124.82(13)
C3 C4 H4A 109.5
C3 C4 H4B 109.5
H4A C4 H4B 109.5
C3 C4 H4C 109.5
H4A C4 H4C 109.5
H4B C4 H4C 109.5
C12 C11 C15 108.4(3)
C12 C11 Mn1 70.83(16)
C15 C11 Mn1 71.54(16)
C12 C11 H11 125.8
C15 C11 H11 125.8
Mn1 C11 H11 123.5
C13 C12 C11 108.6(3)
C13 C12 Mn1 71.09(17)
C11 C12 Mn1 71.39(17)
C13 C12 H12 125.7
C11 C12 H12 125.7
Mn1 C12 H12 123.5
C12 C13 C14 107.8(3)
C12 C13 Mn1 71.71(17)
C14 C13 Mn1 70.84(17)
C12 C13 H13 126.1
C14 C13 H13 126.1
Mn1 C13 H13 123
C13 C14 C15 108.9(3)
C13 C14 Mn1 71.16(16)
C15 C14 Mn1 72.18(17)
C13 C14 H14 125.6
C15 C14 H14 125.6
Mn1 C14 H14 122.7
C11 C15 C14 106.2(3)
C11 C15 Mn1 70.68(15)
C14 C15 Mn1 69.84(15)
C11 C15 H15 126.9
C14 C15 H15 126.9
Mn1 C15 H15 124.2
C22 C21 C26 119.3(2)
C22 C21 P1 118.3(2)
C26 C21 P1 122.36(19)
C23 C22 C21 119.7(3)
C23 C22 C27 118.5(3)
C21 C22 C27 121.8(3)
C24 C23 C22 122.6(3)
C24 C23 H23 118.7
C22 C23 H23 118.7
C23 C24 C25 117.8(3)
C23 C24 C28 121.3(4)
C25 C24 C28 120.9(4)
C26 C25 C24 122.5(3)
C26 C25 H25 118.7
C24 C25 H25 118.7
C25 C26 C21 118.1(3)
C25 C26 C29 120.5(3)
C21 C26 C29 121.4(3)
C22 C27 H27A 109.5
C22 C27 H27B 109.5
H27A C27 H27B 109.5
C22 C27 H27C 109.5
H27A C27 H27C 109.5
H27B C27 H27C 109.5
C24 C28 H28A 109.5
C24 C28 H28B 109.5
H28A C28 H28B 109.5
C24 C28 H28C 109.5
H28A C28 H28C 109.5
H28B C28 H28C 109.5
C26 C29 H29A 109.5
C26 C29 H29B 109.5
H29A C29 H29B 109.5
C26 C29 H29C 109.5
H29A C29 H29C 109.5
H29B C29 H29C 109.5
C3 P1 C21 107.99(11)
C3 P1 H1 101.0(11)
C21 P1 H1 94.0(12)
C2 Mn1 C1 89.12(13)
C2 Mn1 C3 87.67(12)
C1 Mn1 C3 93.15(11)
C2 Mn1 C14 145.22(14)
C1 Mn1 C14 90.20(12)
C3 Mn1 C14 127.07(12)
C2 Mn1 C13 151.27(14)
C1 Mn1 C13 118.51(13)
C3 Mn1 C13 97.80(11)
C14 Mn1 C13 38.00(12)
C2 Mn1 C12 114.07(15)
C1 Mn1 C12 152.86(13)
C3 Mn1 C12 101.33(11)
C14 Mn1 C12 62.75(12)
C13 Mn1 C12 37.20(13)
C2 Mn1 C11 93.09(14)
C1 Mn1 C11 132.85(11)
C3 Mn1 C11 133.99(11)
C14 Mn1 C11 62.90(12)
C13 Mn1 C11 62.95(14)
C12 Mn1 C11 37.78(13)
C2 Mn1 C15 107.77(14)
C1 Mn1 C15 97.26(11)
C3 Mn1 C15 161.42(12)
C14 Mn1 C15 37.98(13)
C13 Mn1 C15 63.68(12)
C12 Mn1 C15 63.32(11)
C11 Mn1 C15 37.77(11)

loop_
_geom_bond_atom_site_label_1
_geom_bond_atom_site_label_2
_geom_bond_distance
C1 O1 1.139(3)
C1 Mn1 1.791(3)
C2 O2 1.153(4)
C2 Mn1 1.776(3)
C3 C4 1.521(3)
C3 P1 1.811(2)
C3 Mn1 1.859(2)
C4 H4A 0.96
C4 H4B 0.96
C4 H4C 0.96
C11 C12 1.399(5)
C11 C15 1.405(4)
C11 Mn1 2.165(3)
C11 H11 0.93
C12 C13 1.374(5)
C12 Mn1 2.157(3)
C12 H12 0.93
C13 C14 1.398(4)
C13 Mn1 2.150(3)
C13 H13 0.93
C14 C15 1.407(5)
C14 Mn1 2.145(3)
C14 H14 0.93
C15 Mn1 2.176(2)
C15 H15 0.93
C21 C22 1.403(4)
C21 C26 1.415(4)
C21 P1 1.837(2)
C22 C23 1.376(4)
C22 C27 1.518(5)
C23 C24 1.358(5)
C23 H23 0.93
C24 C25 1.399(5)
C24 C28 1.515(4)
C25 C26 1.385(4)
C25 H25 0.93
C26 C29 1.501(4)
C27 H27A 0.96
C27 H27B 0.96
C27 H27C 0.96
C28 H28A 0.96
C28 H28B 0.96
C28 H28C 0.96
C29 H29A 0.96
C29 H29B 0.96
C29 H29C 0.96
P1 H1 1.33(3)
